data_7046422
loop_
_publ_author_name
'Xiao, Zhao-Xin'
'Miao, Hao'
'Shao, Dong'
'Wei, Hai-Yan'
'Zhang, Yi-Quan'
'Wang, Xin-Yi'

_publ_section_title
;
 A family of lanthanide compounds with reduced nitronyl nitroxide
 diradical: syntheses, structures and magnetic properties.
;
_journal_issue 24
_journal_name_full 'Dalton transactions (Cambridge, England : 2003)'
_journal_page_first 7925
_journal_page_last 7933
_journal_paper_doi 10.1039/c8dt01112e
_journal_volume 47
_journal_year 2018
_chemical_formula_sum 'C50 H42 F36 Ho2 N6 O16'
_chemical_formula_weight 1996.75
_space_group_crystal_system triclinic
_space_group_IT_number 2
_space_group_name_Hall '-P 1'
_space_group_name_H-M_alt 'P -1'
_symmetry_space_group_name_Hall '-P 1'
_symmetry_space_group_name_H-M 'P -1'
_atom_sites_solution_hydrogens mixed
_audit_creation_method SHELXL-2014/7
_audit_update_record
;
2018-03-22 deposited with the CCDC.
2018-05-21 downloaded from the CCDC.
;
_cell_angle_alpha 87.082(8)
_cell_angle_beta 70.481(7)
_cell_angle_gamma 88.955(7)
_cell_formula_units_Z 1
_cell_length_a 12.137(6)
_cell_length_b 12.251(6)
_cell_length_c 12.929(6)
_cell_measurement_reflns_used 5093
_cell_measurement_temperature 296(2)
_cell_measurement_theta_max 23.43
_cell_measurement_theta_min 2.42
_cell_volume 1809.6(15)
_computing_cell_refinement 'Bruker SAINT'
_computing_data_collection 'Bruker APEX2'
_computing_data_reduction 'Bruker SAINT'
_computing_molecular_graphics 'Bruker SHELXTL'
_computing_publication_material 'Bruker SHELXTL'
_computing_structure_refinement 'SHELXL-2014 (Sheldrick 2014)'
_computing_structure_solution 'SHELXS-97 (Sheldrick 2008)'
_diffrn_ambient_temperature 296(2)
_diffrn_measured_fraction_theta_full 0.992
_diffrn_measured_fraction_theta_max 0.983
_diffrn_measurement_device_type 'Bruker APEX-II CCD'
_diffrn_measurement_method '\f and \w scans'
_diffrn_radiation_type MoK\a
_diffrn_radiation_wavelength 0.71073
_diffrn_reflns_av_R_equivalents 0.0618
_diffrn_reflns_av_unetI/netI 0.0893
_diffrn_reflns_Laue_measured_fraction_full 0.992
_diffrn_reflns_Laue_measured_fraction_max 0.983
_diffrn_reflns_limit_h_max 15
_diffrn_reflns_limit_h_min -15
_diffrn_reflns_limit_k_max 10
_diffrn_reflns_limit_k_min -15
_diffrn_reflns_limit_l_max 16
_diffrn_reflns_limit_l_min -16
_diffrn_reflns_number 16368
_diffrn_reflns_point_group_measured_fraction_full 0.992
_diffrn_reflns_point_group_measured_fraction_max 0.983
_diffrn_reflns_theta_full 25.242
_diffrn_reflns_theta_max 27.449
_diffrn_reflns_theta_min 1.673
_exptl_absorpt_coefficient_mu 2.326
_exptl_absorpt_correction_T_max 0.7456
_exptl_absorpt_correction_T_min 0.3683
_exptl_absorpt_correction_type multi-scan
_exptl_absorpt_process_details 'SADABS: Bruker, 2000'
_exptl_crystal_colour colorless
_exptl_crystal_density_diffrn 1.832
_exptl_crystal_description rod
_exptl_crystal_F_000 970
_exptl_crystal_size_max 0.280
_exptl_crystal_size_mid 0.230
_exptl_crystal_size_min 0.230
_refine_diff_density_max 1.763
_refine_diff_density_min -1.813
_refine_diff_density_rms 0.140
_refine_ls_extinction_method none
_refine_ls_goodness_of_fit_ref 0.999
_refine_ls_hydrogen_treatment mixed
_refine_ls_matrix_type full
_refine_ls_number_parameters 676
_refine_ls_number_reflns 8134
_refine_ls_number_restraints 441
_refine_ls_restrained_S_all 1.015
_refine_ls_R_factor_all 0.0558
_refine_ls_R_factor_gt 0.0460
_refine_ls_shift/su_max 0.025
_refine_ls_shift/su_mean 0.002
_refine_ls_structure_factor_coef Fsqd
_refine_ls_weighting_details 'w=1/[\s^2^(Fo^2^)+(0.0535P)^2^] where P=(Fo^2^+2Fc^2^)/3'
_refine_ls_weighting_scheme calc
_refine_ls_wR_factor_gt 0.1090
_refine_ls_wR_factor_ref 0.1225
_reflns_Friedel_coverage 0.000
_reflns_number_gt 6876
_reflns_number_total 8134
_reflns_threshold_expression 'I > 2\s(I)'
_cod_data_source_file c8dt01112e2.cif
_cod_data_source_block BHIMPz-Ho
_cod_depositor_comments
;
The following automatic conversions were performed:

'_exptl_absorpt_correction_type' value 'multi-Scan' changed to
'multi-scan' according to
/home/data/users/saulius/crontab/automatic-downloads/rss-feeds/RSC/lib/dictionaries/cif_core.dic
dictionary named 'cif_core.dic' version 2.4.2 from 2011-04-26.

Automatic conversion script
Id: cif_fix_values 4973 2017-02-22 13:04:09Z antanas 

 Adding full bibliography for 7046416--7046422.cif.
;
_cod_original_cell_volume 1809.7(15)
_cod_database_code 7046422
_shelx_shelxl_version_number 2014/7
_shelx_space_group_comment
;
The symmetry employed for this shelxl refinement is uniquely defined
by the following loop, which should always be used as a source of
symmetry information in preference to the above space-group names.
They are only intended as comments.
;
_shelx_estimated_absorpt_t_min 0.562
_shelx_estimated_absorpt_t_max 0.617

loop_
_space_group_symop_operation_xyz
'x, y, z'
'-x, -y, -z'

loop_
_atom_site_label
_atom_site_type_symbol
_atom_site_fract_x
_atom_site_fract_y
_atom_site_fract_z
_atom_site_U_iso_or_equiv
_atom_site_adp_type
_atom_site_occupancy
_atom_site_site_symmetry_order
_atom_site_calc_flag
_atom_site_refinement_flags_posn
_atom_site_refinement_flags_adp
_atom_site_refinement_flags_occupancy
_atom_site_disorder_assembly
_atom_site_disorder_group
Ho1 Ho 0.49136(2) 0.16488(2) 0.32232(2) 0.03277(9) Uani 1 1 d . U . . .
O1 O 0.4063(3) 0.1857(3) 0.5084(3) 0.0360(7) Uani 1 1 d . U . . .
O7 O 0.3303(3) 0.0729(3) 0.3124(3) 0.0456(9) Uani 1 1 d . U . . .
O2 O 0.3564(3) 0.3097(3) 0.3261(3) 0.0465(9) Uani 1 1 d . U . . .
O8 O 0.4881(3) -0.0224(3) 0.3898(3) 0.0447(9) Uani 1 1 d D U . . .
O4 O 0.6488(3) 0.1669(3) 0.3957(3) 0.0477(9) Uani 1 1 d . U . . .
O6 O 0.4894(3) 0.1892(3) 0.1408(3) 0.0461(9) Uani 1 1 d . U . . .
O3 O 0.5966(3) 0.3224(3) 0.2570(3) 0.0518(9) Uani 1 1 d . U . . .
N1 N 0.3132(3) 0.2478(3) 0.5640(3) 0.0342(9) Uani 1 1 d . U . . .
N3 N 0.4026(4) 0.5115(3) 0.4676(4) 0.0373(9) Uani 1 1 d . U . . .
O5 O 0.6588(3) 0.0918(3) 0.1964(3) 0.0503(9) Uani 1 1 d . U . . .
F18A F 0.1083(11) -0.0003(10) 0.3840(9) 0.083(3) Uani 0.720(11) 1 d . U P A 1
N2 N 0.2070(4) 0.3888(4) 0.6329(4) 0.0468(11) Uani 1 1 d . U . . .
C7 C 0.3141(4) 0.3527(4) 0.5729(4) 0.0351(10) Uani 1 1 d . U . . .
F11A F 0.8317(9) -0.0039(9) 0.0271(7) 0.085(3) Uani 0.720(11) 1 d . U P A 1
F17A F 0.0966(9) 0.0259(10) 0.2200(10) 0.091(3) Uani 0.720(11) 1 d . U P A 1
C9 C 0.4866(4) 0.5860(4) 0.4331(4) 0.0362(10) Uani 1 1 d . U . . .
C8 C 0.4148(4) 0.4277(4) 0.5315(4) 0.0337(10) Uani 1 1 d . U . . .
F16A F 0.2013(15) -0.1120(12) 0.2680(12) 0.121(5) Uani 0.720(11) 1 d . U P A 1
F2A F 0.1896(8) 0.4759(9) 0.3628(7) 0.103(3) Uani 0.720(11) 1 d . U P A 1
C18 C 0.8169(5) 0.1672(5) 0.2341(5) 0.0550(15) Uani 1 1 d . U . . .
H18 H 0.8951 0.1874 0.2039 0.066 Uiso 1 1 calc R U . . .
C5 C 0.2002(5) 0.1986(5) 0.6362(5) 0.0470(13) Uani 1 1 d . U . . .
F8A F 0.7977(10) 0.3317(9) 0.4320(11) 0.103(3) Uani 0.720(11) 1 d . U P A 1
F10A F 0.7919(12) 0.1600(11) -0.0158(10) 0.108(4) Uani 0.720(11) 1 d . U P A 1
C10 C 0.4733(5) 0.6779(4) 0.3593(5) 0.0506(14) Uani 1 1 d . U . . .
H10A H 0.4098 0.6629 0.3335 0.076 Uiso 1 1 calc R U . . .
H10B H 0.5442 0.6866 0.2978 0.076 Uiso 1 1 calc R U . . .
H10C H 0.4572 0.7439 0.3987 0.076 Uiso 1 1 calc R U . . .
F13A F 0.5255(12) 0.2847(10) -0.0560(7) 0.107(3) Uani 0.720(11) 1 d . U P A 1
C22 C 0.4215(5) 0.1646(5) 0.0908(4) 0.0465(13) Uani 1 1 d . U . . .
C13 C 0.4721(6) 0.4414(5) 0.1963(5) 0.0554(15) Uani 1 1 d . U . . .
H13 H 0.4696 0.5003 0.1489 0.066 Uiso 1 1 calc R U . . .
C6 C 0.1186(5) 0.3012(5) 0.6521(6) 0.0560(15) Uani 1 1 d . U . . .
C4 C 0.2229(7) 0.1630(7) 0.7448(6) 0.073(2) Uani 1 1 d . U . . .
H4A H 0.1527 0.1324 0.7968 0.109 Uiso 1 1 calc R U . . .
H4B H 0.2458 0.2254 0.7746 0.109 Uiso 1 1 calc R U . . .
H4C H 0.2840 0.1092 0.7299 0.109 Uiso 1 1 calc R U . . .
F9A F 0.9376(9) 0.2242(13) 0.3660(12) 0.127(5) Uani 0.720(11) 1 d . U P A 1
C12 C 0.3690(6) 0.3935(5) 0.2637(5) 0.0524(14) Uani 1 1 d . U . . .
F3A F 0.2695(8) 0.5407(9) 0.2044(10) 0.123(4) Uani 0.720(11) 1 d . U P A 1
C17 C 0.7564(5) 0.1845(5) 0.3448(5) 0.0506(14) Uani 1 1 d . U . . .
C14 C 0.5793(6) 0.4023(5) 0.1988(5) 0.0546(15) Uani 1 1 d . U . . .
F7A F 0.7888(11) 0.1795(10) 0.5129(9) 0.116(4) Uani 0.720(11) 1 d . U P A 1
C23 C 0.3175(6) 0.1092(6) 0.1351(5) 0.0590(16) Uani 1 1 d . U . . .
H23 H 0.2709 0.1010 0.0917 0.071 Uiso 1 1 calc R U . . .
C24 C 0.2797(5) 0.0657(5) 0.2410(5) 0.0502(14) Uani 1 1 d . U . . .
C19 C 0.7631(5) 0.1208(5) 0.1696(5) 0.0519(14) Uani 1 1 d . U . . .
C21 C 0.4649(8) 0.1971(7) -0.0312(6) 0.0697(19) Uani 1 1 d . U . . .
F15A F 0.3758(7) 0.2154(10) -0.0701(6) 0.106(3) Uani 0.720(11) 1 d . U P A 1
F12A F 0.9466(8) 0.1279(12) 0.0225(11) 0.108(4) Uani 0.720(11) 1 d . U P A 1
C11 C 0.2532(8) 0.4482(7) 0.2626(7) 0.076(2) Uani 1 1 d . U . . .
F4A F 0.7630(10) 0.3953(8) 0.0629(12) 0.133(5) Uani 0.720(11) 1 d . U P A 1
C16 C 0.8233(6) 0.2302(7) 0.4123(8) 0.075(2) Uani 1 1 d . U . . .
C3 C 0.1693(7) 0.1022(6) 0.5873(7) 0.083(3) Uani 1 1 d . U . . .
H3A H 0.1602 0.1239 0.5182 0.124 Uiso 1 1 calc R U . . .
H3B H 0.0973 0.0716 0.6361 0.124 Uiso 1 1 calc R U . . .
H3C H 0.2302 0.0485 0.5758 0.124 Uiso 1 1 calc R U . . .
C2 C 0.0253(7) 0.3101(7) 0.7617(7) 0.092(3) Uani 1 1 d . U . . .
H2A H 0.0602 0.3060 0.8184 0.138 Uiso 1 1 calc R U . . .
H2B H -0.0294 0.2514 0.7734 0.138 Uiso 1 1 calc R U . . .
H2C H -0.0147 0.3787 0.7635 0.138 Uiso 1 1 calc R U . . .
C1 C 0.0642(7) 0.3134(8) 0.5628(8) 0.092(3) Uani 1 1 d . U . . .
H1A H 0.0371 0.3870 0.5589 0.139 Uiso 1 1 calc R U . . .
H1B H -0.0004 0.2639 0.5791 0.139 Uiso 1 1 calc R U . . .
H1C H 0.1215 0.2969 0.4936 0.139 Uiso 1 1 calc R U . . .
F14A F 0.5303(15) 0.1194(10) -0.0886(7) 0.130(4) Uani 0.720(11) 1 d . U P A 1
C20 C 0.8348(7) 0.1021(8) 0.0495(6) 0.076(2) Uani 1 1 d . U . . .
F1A F 0.1971(13) 0.3856(12) 0.2252(15) 0.141(5) Uani 0.720(11) 1 d . U P A 1
C15 C 0.6920(8) 0.4604(6) 0.1291(7) 0.076(2) Uani 1 1 d . U . . .
C25 C 0.1694(7) -0.0018(9) 0.2797(6) 0.073(2) Uani 1 1 d . U . . .
F5A F 0.7388(15) 0.5070(18) 0.1793(12) 0.186(7) Uani 0.720(11) 1 d . U P A 1
F6A F 0.6698(10) 0.5348(11) 0.0568(13) 0.166(6) Uani 0.720(11) 1 d . U P A 1
H8WB H 0.537(4) -0.053(4) 0.413(4) 0.045(17) Uiso 1 1 d D . . . .
H8WA H 0.432(4) -0.059(4) 0.387(6) 0.07(2) Uiso 1 1 d D . . . .
H17 H 0.190(5) 0.464(5) 0.668(5) 0.057(17) Uiso 1 1 d . . . . .
F6B F 0.6875(16) 0.5660(13) 0.147(2) 0.081(6) Uani 0.280(11) 1 d . U P A 2
F5B F 0.7833(15) 0.4370(17) 0.164(2) 0.080(6) Uani 0.280(11) 1 d . U P A 2
F4B F 0.717(3) 0.443(3) 0.033(2) 0.125(10) Uani 0.280(11) 1 d . U P A 2
F14B F 0.574(2) 0.189(4) -0.0767(19) 0.117(8) Uani 0.280(11) 1 d . U P A 2
F13B F 0.447(4) 0.299(3) -0.039(3) 0.141(12) Uani 0.280(11) 1 d . U P A 2
F15B F 0.433(3) 0.138(3) -0.0897(17) 0.122(9) Uani 0.280(11) 1 d . U P A 2
F2B F 0.160(2) 0.372(3) 0.290(2) 0.100(8) Uani 0.280(11) 1 d . U P A 2
F1B F 0.249(3) 0.468(4) 0.169(2) 0.141(11) Uani 0.280(11) 1 d . U P A 2
F3B F 0.230(3) 0.530(3) 0.322(4) 0.156(13) Uani 0.280(11) 1 d . U P A 2
F9B F 0.913(3) 0.177(2) 0.409(3) 0.096(9) Uani 0.280(11) 1 d . U P A 2
F8B F 0.847(3) 0.341(3) 0.373(3) 0.133(12) Uani 0.280(11) 1 d . U P A 2
F7B F 0.771(3) 0.251(3) 0.510(3) 0.117(9) Uani 0.280(11) 1 d . U P A 2
F17B F 0.097(3) 0.050(2) 0.370(3) 0.080(8) Uani 0.280(11) 1 d . U P A 2
F18B F 0.181(4) -0.090(4) 0.306(3) 0.109(11) Uani 0.280(11) 1 d . U P A 2
F16B F 0.119(3) -0.028(2) 0.216(3) 0.088(9) Uani 0.280(11) 1 d . U P A 2
F11B F 0.882(4) 0.016(4) 0.039(3) 0.152(14) Uani 0.280(11) 1 d . U P A 2
F12B F 0.921(4) 0.173(3) 0.014(3) 0.118(12) Uani 0.280(11) 1 d . U P A 2
F10B F 0.763(3) 0.110(3) -0.016(3) 0.107(10) Uani 0.280(11) 1 d . U P A 2

loop_
_atom_site_aniso_label
_atom_site_aniso_U_11
_atom_site_aniso_U_22
_atom_site_aniso_U_33
_atom_site_aniso_U_23
_atom_site_aniso_U_13
_atom_site_aniso_U_12
Ho1 0.02883(14) 0.03093(14) 0.03746(14) 0.00051(9) -0.00990(10) -0.00062(9)
O1 0.0310(17) 0.0317(17) 0.0409(17) -0.0056(14) -0.0057(14) 0.0041(14)
O7 0.0394(19) 0.051(2) 0.050(2) 0.0022(17) -0.0186(17) -0.0116(17)
O2 0.044(2) 0.041(2) 0.054(2) 0.0020(17) -0.0152(17) 0.0073(17)
O8 0.041(2) 0.0327(19) 0.061(2) 0.0038(17) -0.0195(19) 0.0004(17)
O4 0.0314(19) 0.060(2) 0.052(2) -0.0004(18) -0.0140(17) 0.0031(17)
O6 0.044(2) 0.049(2) 0.0441(19) -0.0017(16) -0.0128(17) -0.0024(17)
O3 0.050(2) 0.042(2) 0.063(2) 0.0065(18) -0.0191(19) -0.0072(18)
N1 0.031(2) 0.0281(19) 0.039(2) -0.0001(16) -0.0056(17) -0.0057(16)
N3 0.037(2) 0.028(2) 0.049(2) -0.0030(18) -0.0172(19) -0.0007(17)
O5 0.041(2) 0.052(2) 0.051(2) -0.0065(18) -0.0065(18) 0.0054(18)
F18A 0.059(5) 0.129(9) 0.058(4) 0.002(6) -0.015(3) -0.036(6)
N2 0.034(2) 0.036(2) 0.062(3) -0.008(2) -0.005(2) 0.0007(19)
C7 0.035(2) 0.031(2) 0.040(2) -0.0020(19) -0.013(2) -0.001(2)
F11A 0.097(6) 0.085(5) 0.058(3) -0.026(3) -0.003(4) 0.006(5)
F17A 0.051(4) 0.145(9) 0.087(5) 0.016(7) -0.038(4) -0.022(6)
C9 0.037(3) 0.029(2) 0.043(2) -0.003(2) -0.015(2) -0.003(2)
C8 0.034(2) 0.026(2) 0.039(2) -0.0034(19) -0.010(2) -0.0050(19)
F16A 0.124(9) 0.085(7) 0.130(9) -0.032(6) -0.007(7) -0.051(6)
F2A 0.067(5) 0.125(7) 0.098(5) 0.010(5) -0.005(4) 0.050(5)
C18 0.031(3) 0.055(3) 0.070(4) 0.003(3) -0.004(3) -0.001(2)
C5 0.038(3) 0.037(3) 0.053(3) 0.000(2) 0.003(2) -0.007(2)
F8A 0.109(7) 0.072(5) 0.144(9) -0.040(6) -0.059(7) 0.006(5)
F10A 0.115(9) 0.121(8) 0.060(5) 0.023(6) 0.002(5) 0.031(7)
C10 0.059(4) 0.038(3) 0.063(3) 0.009(2) -0.033(3) -0.008(3)
F13A 0.140(8) 0.110(7) 0.076(5) 0.039(5) -0.048(6) -0.058(7)
C22 0.053(3) 0.044(3) 0.044(3) 0.000(2) -0.019(3) 0.004(2)
C13 0.067(4) 0.044(3) 0.053(3) 0.011(3) -0.018(3) 0.005(3)
C6 0.034(3) 0.050(3) 0.072(4) 0.001(3) -0.001(3) 0.000(3)
C4 0.058(4) 0.082(5) 0.066(4) 0.020(4) -0.008(3) 0.003(4)
F9A 0.042(4) 0.184(12) 0.168(10) -0.062(8) -0.044(6) 0.001(6)
C12 0.061(4) 0.046(3) 0.055(3) -0.006(3) -0.026(3) 0.013(3)
F3A 0.102(6) 0.101(6) 0.148(8) 0.062(6) -0.028(6) 0.043(5)
C17 0.039(3) 0.045(3) 0.069(3) 0.003(3) -0.021(3) 0.002(2)
C14 0.064(4) 0.037(3) 0.053(3) 0.004(2) -0.008(3) -0.007(3)
F7A 0.144(8) 0.127(8) 0.114(7) 0.008(6) -0.094(6) -0.011(7)
C23 0.056(4) 0.078(4) 0.053(3) 0.001(3) -0.031(3) -0.005(3)
C24 0.045(3) 0.058(3) 0.053(3) -0.004(3) -0.023(3) -0.005(3)
C19 0.039(3) 0.054(3) 0.054(3) 0.004(3) -0.006(3) 0.009(3)
C21 0.078(5) 0.078(5) 0.058(4) 0.004(4) -0.030(4) -0.004(4)
F15A 0.108(6) 0.150(8) 0.074(4) 0.037(5) -0.056(4) -0.007(6)
F12A 0.046(4) 0.147(10) 0.101(7) -0.024(7) 0.019(4) 0.001(5)
C11 0.080(5) 0.073(5) 0.080(5) 0.008(4) -0.035(4) 0.022(4)
F4A 0.097(6) 0.088(6) 0.150(9) 0.008(6) 0.040(6) 0.004(5)
C16 0.049(4) 0.085(5) 0.101(5) -0.025(4) -0.034(4) 0.011(4)
C3 0.061(4) 0.071(5) 0.100(5) -0.032(4) 0.000(4) -0.028(4)
C2 0.064(5) 0.079(5) 0.093(5) -0.005(4) 0.029(4) -0.001(4)
C1 0.070(5) 0.111(7) 0.112(6) 0.016(5) -0.055(5) -0.013(5)
F14A 0.173(10) 0.123(8) 0.062(4) -0.021(5) 0.001(6) 0.041(8)
C20 0.056(4) 0.087(5) 0.067(4) -0.003(4) 0.000(3) 0.015(4)
F1A 0.127(10) 0.140(9) 0.204(13) -0.022(10) -0.120(10) 0.014(8)
C15 0.084(5) 0.054(4) 0.076(4) 0.009(4) -0.008(4) -0.009(4)
C25 0.060(4) 0.101(6) 0.066(4) -0.007(4) -0.032(3) -0.019(4)
F5A 0.170(13) 0.227(15) 0.159(9) -0.028(11) -0.046(9) -0.130(11)
F6A 0.146(8) 0.122(8) 0.166(10) 0.100(8) 0.018(8) 0.009(7)
F6B 0.068(10) 0.039(7) 0.126(15) 0.015(9) -0.019(10) -0.013(7)
F5B 0.045(8) 0.066(10) 0.117(14) 0.036(10) -0.018(8) -0.011(7)
F4B 0.137(18) 0.133(19) 0.081(12) -0.006(13) -0.003(12) -0.030(14)
F14B 0.117(15) 0.156(19) 0.073(11) 0.000(13) -0.026(11) 0.001(14)
F13B 0.17(2) 0.130(18) 0.127(16) 0.038(13) -0.065(16) 0.018(16)
F15B 0.145(17) 0.153(18) 0.058(9) 0.001(12) -0.017(12) -0.036(15)
F2B 0.070(12) 0.135(16) 0.106(14) 0.035(13) -0.049(11) 0.000(10)
F1B 0.143(17) 0.19(2) 0.120(14) 0.035(14) -0.089(13) 0.028(16)
F3B 0.137(19) 0.16(2) 0.18(2) -0.031(16) -0.062(16) 0.050(15)
F9B 0.086(16) 0.096(14) 0.128(16) -0.020(11) -0.065(13) 0.031(12)
F8B 0.14(2) 0.099(16) 0.16(2) -0.028(15) -0.041(14) -0.035(14)
F7B 0.114(15) 0.151(18) 0.099(13) -0.030(15) -0.049(12) -0.014(15)
F17B 0.051(10) 0.103(16) 0.085(14) -0.016(13) -0.019(9) -0.010(12)
F18B 0.092(15) 0.099(18) 0.13(2) 0.000(15) -0.030(15) -0.028(13)
F16B 0.090(16) 0.112(16) 0.073(10) -0.010(12) -0.039(10) -0.038(13)
F11B 0.15(2) 0.13(2) 0.139(19) -0.028(15) 0.000(14) 0.058(17)
F12B 0.12(2) 0.129(19) 0.079(12) 0.028(13) -0.005(13) -0.010(15)
F10B 0.113(16) 0.15(2) 0.074(13) -0.008(14) -0.045(12) 0.014(14)

loop_
_atom_type_symbol
_atom_type_description
_atom_type_scat_dispersion_real
_atom_type_scat_dispersion_imag
_atom_type_scat_source
C C 0.0033 0.0016 'International Tables Vol C Tables 4.2.6.8 and 6.1.1.4'
H H 0.0000 0.0000 'International Tables Vol C Tables 4.2.6.8 and 6.1.1.4'
N N 0.0061 0.0033 'International Tables Vol C Tables 4.2.6.8 and 6.1.1.4'
O O 0.0106 0.0060 'International Tables Vol C Tables 4.2.6.8 and 6.1.1.4'
F F 0.0171 0.0103 'International Tables Vol C Tables 4.2.6.8 and 6.1.1.4'
Ho Ho -0.2175 4.6783 'International Tables Vol C Tables 4.2.6.8 and 6.1.1.4'

loop_
_geom_angle_atom_site_label_1
_geom_angle_atom_site_label_2
_geom_angle_atom_site_label_3
_geom_angle
_geom_angle_site_symmetry_1
_geom_angle_site_symmetry_3
O3 Ho1 O1 104.71(13) . .
O3 Ho1 O7 140.87(14) . .
O1 Ho1 O7 92.49(12) . .
O3 Ho1 O5 80.29(15) . .
O1 Ho1 O5 140.50(13) . .
O7 Ho1 O5 108.18(14) . .
O3 Ho1 O6 76.19(14) . .
O1 Ho1 O6 151.01(13) . .
O7 Ho1 O6 72.23(13) . .
O5 Ho1 O6 68.49(14) . .
O3 Ho1 O2 72.09(14) . .
O1 Ho1 O2 78.40(12) . .
O7 Ho1 O2 77.55(14) . .
O5 Ho1 O2 137.89(14) . .
O6 Ho1 O2 74.36(13) . .
O3 Ho1 O4 71.88(14) . .
O1 Ho1 O4 73.75(13) . .
O7 Ho1 O4 147.25(14) . .
O5 Ho1 O4 70.79(14) . .
O6 Ho1 O4 131.44(13) . .
O2 Ho1 O4 126.21(14) . .
O3 Ho1 O8 148.20(14) . .
O1 Ho1 O8 79.68(13) . .
O7 Ho1 O8 68.67(14) . .
O5 Ho1 O8 77.34(14) . .
O6 Ho1 O8 115.18(14) . .
O2 Ho1 O8 138.49(13) . .
O4 Ho1 O8 79.53(14) . .
N1 O1 Ho1 130.0(3) . .
C24 O7 Ho1 135.7(4) . .
C12 O2 Ho1 129.0(4) . .
Ho1 O8 H8WB 127(4) . .
Ho1 O8 H8WA 114(4) . .
H8WB O8 H8WA 119(4) . .
C17 O4 Ho1 128.3(4) . .
C22 O6 Ho1 135.8(4) . .
C14 O3 Ho1 130.8(4) . .
C7 N1 O1 125.8(4) . .
C7 N1 C5 111.4(4) . .
O1 N1 C5 122.3(4) . .
C8 N3 C9 119.0(4) . .
C19 O5 Ho1 129.9(4) . .
C7 N2 C6 110.6(4) . .
C7 N2 H17 125(3) . .
C6 N2 H17 124(3) . .
N1 C7 N2 110.7(4) . .
N1 C7 C8 127.9(4) . .
N2 C7 C8 121.3(4) . .
N3 C9 C8 117.9(5) . 2_666
N3 C9 C10 118.5(5) . .
C8 C9 C10 123.6(5) 2_666 .
N3 C8 C9 123.1(4) . 2_666
N3 C8 C7 115.7(4) . .
C9 C8 C7 121.0(4) 2_666 .
C19 C18 C17 121.0(5) . .
C19 C18 H18 119.5 . .
C17 C18 H18 119.5 . .
C3 C5 N1 111.4(5) . .
C3 C5 C4 109.9(6) . .
N1 C5 C4 104.5(5) . .
C3 C5 C6 118.4(6) . .
N1 C5 C6 100.4(4) . .
C4 C5 C6 111.1(5) . .
C9 C10 H10A 109.5 . .
C9 C10 H10B 109.5 . .
H10A C10 H10B 109.5 . .
C9 C10 H10C 109.5 . .
H10A C10 H10C 109.5 . .
H10B C10 H10C 109.5 . .
O6 C22 C23 126.2(5) . .
O6 C22 C21 114.4(6) . .
C23 C22 C21 119.3(6) . .
C12 C13 C14 120.6(5) . .
C12 C13 H13 119.7 . .
C14 C13 H13 119.7 . .
N2 C6 C2 110.9(6) . .
N2 C6 C1 108.1(6) . .
C2 C6 C1 109.3(6) . .
N2 C6 C5 99.7(4) . .
C2 C6 C5 117.1(6) . .
C1 C6 C5 111.1(6) . .
C5 C4 H4A 109.5 . .
C5 C4 H4B 109.5 . .
H4A C4 H4B 109.5 . .
C5 C4 H4C 109.5 . .
H4A C4 H4C 109.5 . .
H4B C4 H4C 109.5 . .
O2 C12 C13 128.2(6) . .
O2 C12 C11 114.6(6) . .
C13 C12 C11 117.2(6) . .
O4 C17 C18 126.7(6) . .
O4 C17 C16 115.3(6) . .
C18 C17 C16 118.0(6) . .
O3 C14 C13 126.9(6) . .
O3 C14 C15 113.1(6) . .
C13 C14 C15 120.0(6) . .
C24 C23 C22 122.5(6) . .
C24 C23 H23 118.7 . .
C22 C23 H23 118.7 . .
O7 C24 C23 126.9(6) . .
O7 C24 C25 114.3(5) . .
C23 C24 C25 118.8(6) . .
O5 C19 C18 127.5(5) . .
O5 C19 C20 114.0(6) . .
C18 C19 C20 118.5(6) . .
F15B C21 F13B 118(2) . .
F15B C21 F14B 99(2) . .
F13B C21 F14B 103(2) . .
F13A C21 F14A 107.0(11) . .
F13A C21 F15A 105.2(9) . .
F14A C21 F15A 107.2(10) . .
F15B C21 C22 115.6(13) . .
F13B C21 C22 106.3(17) . .
F14B C21 C22 114.4(13) . .
F13A C21 C22 114.3(7) . .
F14A C21 C22 111.0(7) . .
F15A C21 C22 111.7(7) . .
F1B C11 F3B 114(3) . .
F1A C11 F3A 108.4(11) . .
F1A C11 F2A 110.6(12) . .
F3A C11 F2A 103.9(10) . .
F1B C11 F2B 93(2) . .
F3B C11 F2B 113(2) . .
F1B C11 C12 113.4(17) . .
F1A C11 C12 110.4(9) . .
F3B C11 C12 110.7(18) . .
F3A C11 C12 112.9(8) . .
F2A C11 C12 110.4(7) . .
F2B C11 C12 111.6(13) . .
F9B C16 F7B 107(2) . .
F8A C16 F9A 107.2(10) . .
F8A C16 F7A 103.7(10) . .
F9A C16 F7A 110.7(11) . .
F9B C16 F8B 113(2) . .
F7B C16 F8B 96(2) . .
F9B C16 C17 113.8(15) . .
F7B C16 C17 119.9(14) . .
F8A C16 C17 111.7(7) . .
F9A C16 C17 113.7(8) . .
F7A C16 C17 109.3(8) . .
F8B C16 C17 105.3(16) . .
C5 C3 H3A 109.5 . .
C5 C3 H3B 109.5 . .
H3A C3 H3B 109.5 . .
C5 C3 H3C 109.5 . .
H3A C3 H3C 109.5 . .
H3B C3 H3C 109.5 . .
C6 C2 H2A 109.5 . .
C6 C2 H2B 109.5 . .
H2A C2 H2B 109.5 . .
C6 C2 H2C 109.5 . .
H2A C2 H2C 109.5 . .
H2B C2 H2C 109.5 . .
C6 C1 H1A 109.5 . .
C6 C1 H1B 109.5 . .
H1A C1 H1B 109.5 . .
C6 C1 H1C 109.5 . .
H1A C1 H1C 109.5 . .
H1B C1 H1C 109.5 . .
F11B C20 F12B 105(2) . .
F10A C20 F12A 107.5(11) . .
F10A C20 F11A 107.7(10) . .
F12A C20 F11A 106.3(9) . .
F11B C20 F10B 109(3) . .
F12B C20 F10B 110(2) . .
F11B C20 C19 112(2) . .
F10A C20 C19 110.0(8) . .
F12B C20 C19 110.4(19) . .
F12A C20 C19 114.0(9) . .
F11A C20 C19 110.9(7) . .
F10B C20 C19 110.5(16) . .
F5A C15 F4A 111.3(14) . .
F4B C15 F6B 112(2) . .
F4B C15 F5B 110(2) . .
F6B C15 F5B 96.3(15) . .
F5A C15 F6A 107.1(13) . .
F4A C15 F6A 101.0(10) . .
F5A C15 C14 114.6(9) . .
F4B C15 C14 112.0(15) . .
F4A C15 C14 111.6(7) . .
F6B C15 C14 111.5(11) . .
F5B C15 C14 113.3(9) . .
F6A C15 C14 110.3(8) . .
F18B C25 F16B 93(3) . .
F18B C25 F17B 108(2) . .
F16B C25 F17B 114(2) . .
F18A C25 F17A 108.4(10) . .
F18A C25 F16A 101.9(11) . .
F17A C25 F16A 110.1(10) . .
F18B C25 C24 115(2) . .
F16B C25 C24 121.7(16) . .
F18A C25 C24 116.5(8) . .
F17B C25 C24 104.5(15) . .
F17A C25 C24 111.4(8) . .
F16A C25 C24 108.0(9) . .

loop_
_geom_bond_atom_site_label_1
_geom_bond_atom_site_label_2
_geom_bond_distance
_geom_bond_site_symmetry_2
Ho1 O3 2.296(4) .
Ho1 O1 2.304(3) .
Ho1 O7 2.318(3) .
Ho1 O5 2.335(4) .
Ho1 O6 2.358(4) .
Ho1 O2 2.384(4) .
Ho1 O4 2.401(4) .
Ho1 O8 2.409(4) .
O1 N1 1.362(5) .
O7 C24 1.274(6) .
O2 C12 1.252(7) .
O8 H8WB 0.833(19) .
O8 H8WA 0.836(19) .
O4 C17 1.268(7) .
O6 C22 1.255(6) .
O3 C14 1.263(7) .
N1 C7 1.296(6) .
N1 C5 1.494(6) .
N3 C8 1.323(7) .
N3 C9 1.327(6) .
O5 C19 1.249(7) .
F18A C25 1.304(14) .
N2 C7 1.351(6) .
N2 C6 1.483(7) .
N2 H17 1.03(6) .
C7 C8 1.476(6) .
F11A C20 1.349(14) .
F17A C25 1.382(14) .
C9 C8 1.421(7) 2_666
C9 C10 1.480(7) .
C8 C9 1.421(7) 2_666
F16A C25 1.40(2) .
F2A C11 1.324(12) .
C18 C19 1.368(9) .
C18 C17 1.398(9) .
C18 H18 0.9300 .
C5 C3 1.478(8) .
C5 C4 1.559(9) .
C5 C6 1.565(9) .
F8A C16 1.292(13) .
F10A C20 1.306(15) .
C10 H10A 0.9600 .
C10 H10B 0.9600 .
C10 H10C 0.9600 .
F13A C21 1.277(12) .
C22 C23 1.375(9) .
C22 C21 1.520(9) .
C13 C12 1.384(9) .
C13 C14 1.388(9) .
C13 H13 0.9300 .
C6 C2 1.497(9) .
C6 C1 1.510(10) .
C4 H4A 0.9600 .
C4 H4B 0.9600 .
C4 H4C 0.9600 .
F9A C16 1.316(12) .
C12 C11 1.551(10) .
F3A C11 1.307(12) .
C17 C16 1.509(9) .
C14 C15 1.528(10) .
F7A C16 1.348(14) .
C23 C24 1.373(9) .
C23 H23 0.9300 .
C24 C25 1.509(9) .
C19 C20 1.532(9) .
C21 F15B 1.23(2) .
C21 F13B 1.26(3) .
C21 F14B 1.26(3) .
C21 F14A 1.319(13) .
C21 F15A 1.349(11) .
F12A C20 1.322(14) .
C11 F1B 1.24(3) .
C11 F1A 1.251(14) .
C11 F3B 1.27(4) .
C11 F2B 1.42(3) .
F4A C15 1.290(12) .
C16 F9B 1.24(3) .
C16 F7B 1.25(3) .
C16 F8B 1.43(4) .
C3 H3A 0.9600 .
C3 H3B 0.9600 .
C3 H3C 0.9600 .
C2 H2A 0.9600 .
C2 H2B 0.9600 .
C2 H2C 0.9600 .
C1 H1A 0.9600 .
C1 H1B 0.9600 .
C1 H1C 0.9600 .
C20 F11B 1.18(4) .
C20 F12B 1.31(4) .
C20 F10B 1.40(4) .
C15 F5A 1.168(13) .
C15 F4B 1.21(3) .
C15 F6B 1.323(19) .
C15 F5B 1.35(2) .
C15 F6A 1.360(13) .
C25 F18B 1.13(4) .
C25 F16B 1.24(3) .
C25 F17B 1.38(3) .
